data_7709154
loop_
_publ_author_name
'Itabashi, Takayuki'
'Arashiba, Kazuya'
'Kuriyama, Shogo'
'Nishibayashi, Yoshiaki'

_publ_section_title
;
 Reactivity of molybdenum-nitride complex bearing pyridine-based PNP-type
 pincer ligand toward carbon-centered electrophiles.
;
_journal_issue 5
_journal_name_full 'Dalton transactions (Cambridge, England : 2003)'
_journal_page_first 1946
_journal_page_last 1954
_journal_paper_doi 10.1039/d1dt03952k
_journal_volume 51
_journal_year 2022
_chemical_formula_moiety 'C23 H43 Cl I Mo N O P2'
_chemical_formula_sum 'C23 H43 Cl I Mo N O P2'
_chemical_formula_weight 669.84
_space_group_crystal_system monoclinic
_space_group_IT_number 14
_space_group_name_Hall '-P 2yn'
_space_group_name_H-M_alt 'P 1 21/n 1'
_atom_sites_solution_hydrogens geom
_atom_sites_solution_primary direct
_atom_sites_solution_secondary difmap
_audit_update_record
;
2021-11-19 deposited with the CCDC.	2021-12-22 downloaded from the CCDC.
;
_cell_angle_alpha 90.0000
_cell_angle_beta 106.185(4)
_cell_angle_gamma 90.0000
_cell_formula_units_Z 4
_cell_length_a 13.0791(5)
_cell_length_b 15.0104(4)
_cell_length_c 15.3134(5)
_cell_measurement_reflns_used 13252
_cell_measurement_temperature 93
_cell_measurement_theta_max 29.50
_cell_measurement_theta_min 1.94
_cell_volume 2887.21(17)
_computing_cell_refinement 'CrysAlisPro 1.171.41.99a (Rigaku OD, 2021)'
_computing_data_collection 'CrysAlisPro 1.171.41.99a (Rigaku OD, 2021)'
_computing_data_reduction 'CrysAlisPro 1.171.41.99a (Rigaku OD, 2021)'
_computing_molecular_graphics 'CrystalStructure 4.3'
_computing_publication_material 'CrystalStructure 4.3 (Rigaku, 2019)'
_computing_structure_refinement 'SHELXL Version 2016/6 (Sheldrick, 2008)'
_computing_structure_solution 'SHELXS Version 2013/1 (Sheldrick, 2008)'
_diffrn_ambient_temperature 93
_diffrn_detector_area_resol_mean 10.000
_diffrn_measured_fraction_theta_full 0.999
_diffrn_measured_fraction_theta_max 0.798
_diffrn_measurement_device_type 'Rigaku XtaLAB Synergy'
_diffrn_measurement_method \w
_diffrn_radiation_type 'Mo K\a'
_diffrn_radiation_wavelength 0.71073
_diffrn_reflns_av_R_equivalents 0.0583
_diffrn_reflns_av_unetI/netI 0.0542
_diffrn_reflns_Laue_measured_fraction_full 0.999
_diffrn_reflns_Laue_measured_fraction_max 0.798
_diffrn_reflns_limit_h_max 16
_diffrn_reflns_limit_h_min -14
_diffrn_reflns_limit_k_max 20
_diffrn_reflns_limit_k_min -18
_diffrn_reflns_limit_l_max 20
_diffrn_reflns_limit_l_min -19
_diffrn_reflns_number 25111
_diffrn_reflns_point_group_measured_fraction_full 0.999
_diffrn_reflns_point_group_measured_fraction_max 0.798
_diffrn_reflns_theta_full 25.242
_diffrn_reflns_theta_max 30.830
_diffrn_reflns_theta_min 1.939
_diffrn_standards_number 0
_exptl_absorpt_coefficient_mu 1.741
_exptl_absorpt_correction_T_max 1.000
_exptl_absorpt_correction_T_min 0.568
_exptl_absorpt_correction_type multi-scan
_exptl_absorpt_process_details
;
CrysAlisPro 1.171.41.99a (Rigaku Oxford Diffraction, 2021)
Empirical absorption correction using spherical harmonics,
implemented in SCALE3 ABSPACK scaling algorithm.
;
_exptl_crystal_colour green
_exptl_crystal_density_diffrn 1.541
_exptl_crystal_density_method 'not measured'
_exptl_crystal_description block
_exptl_crystal_F_000 1352.00
_exptl_crystal_size_max 0.305
_exptl_crystal_size_mid 0.213
_exptl_crystal_size_min 0.111
_refine_diff_density_max 1.30
_refine_diff_density_min -1.42
_refine_ls_extinction_method none
_refine_ls_goodness_of_fit_ref 1.070
_refine_ls_hydrogen_treatment constr
_refine_ls_number_parameters 283
_refine_ls_number_reflns 7237
_refine_ls_number_restraints 0
_refine_ls_R_factor_all 0.0682
_refine_ls_R_factor_gt 0.0516
_refine_ls_shift/su_max 0.001
_refine_ls_structure_factor_coef Fsqd
_refine_ls_weighting_details 'w = 1/[\s^2^(Fo^2^)+(0.0624P)^2^+4.1602P] where P=(Fo^2^+2Fc^2^)/3'
_refine_ls_weighting_scheme calc
_refine_ls_wR_factor_gt 0.1310
_refine_ls_wR_factor_ref 0.1412
_reflns_Friedel_coverage 0.000
_reflns_number_gt 5506
_reflns_number_total 7237
_reflns_threshold_expression F^2^>2.0\s(F^2^)
_cod_data_source_file d1dt03952k2.cif
_cod_data_source_block 8
_cod_depositor_comments 'Adding full bibliography for 7709149--7709156.cif.'
_cod_database_code 7709154

loop_
_space_group_symop_id
_space_group_symop_operation_xyz
1 +X,+Y,+Z
2 1/2-X,1/2+Y,1/2-Z
3 -X,-Y,-Z
4 -1/2+X,-1/2-Y,-1/2+Z

loop_
_atom_site_label
_atom_site_type_symbol
_atom_site_fract_x
_atom_site_fract_y
_atom_site_fract_z
_atom_site_U_iso_or_equiv
_atom_site_adp_type
_atom_site_occupancy
_atom_site_site_symmetry_order
_atom_site_calc_flag
_atom_site_refinement_flags_posn
_atom_site_refinement_flags_adp
_atom_site_refinement_flags_occupancy
_atom_site_disorder_assembly
_atom_site_disorder_group
I1 I 0.32802(3) 0.85300(2) 0.07391(2) 0.04671(12) Uani 1 1 d . . . . .
Mo1 Mo 0.39262(3) 0.70280(2) 0.18697(3) 0.03639(12) Uani 1 1 d . . . . .
Cl1 Cl 0.42722(11) 0.79618(9) 0.32371(10) 0.0532(3) Uani 1 1 d . . . . .
P1 P 0.21765(10) 0.64827(7) 0.21265(8) 0.0363(2) Uani 1 1 d . . . . .
P2 P 0.59044(10) 0.71014(8) 0.20484(9) 0.0386(3) Uani 1 1 d . . . . .
O1 O 0.3690(3) 0.6191(3) 0.0929(3) 0.0599(11) Uani 1 1 d . . . . .
N1 N 0.4507(3) 0.5945(2) 0.2840(3) 0.0375(8) Uani 1 1 d . . . . .
C1 C 0.2678(4) 0.5331(3) 0.2381(3) 0.0390(9) Uani 1 1 d . . . . .
H1A H 0.222951 0.501750 0.270768 0.047 Uiso 1 1 calc R U . . .
H1B H 0.261182 0.501233 0.180230 0.047 Uiso 1 1 calc R U . . .
C2 C 0.3832(4) 0.5297(3) 0.2954(3) 0.0373(9) Uani 1 1 d . . . . .
C3 C 0.4166(4) 0.4608(3) 0.3568(3) 0.0410(10) Uani 1 1 d . . . . .
H3 H 0.367537 0.416699 0.364224 0.049 Uiso 1 1 calc R U . . .
C4 C 0.5221(4) 0.4568(3) 0.4070(3) 0.0424(10) Uani 1 1 d . . . . .
H4 H 0.546389 0.409856 0.449325 0.051 Uiso 1 1 calc R U . . .
C5 C 0.5919(4) 0.5216(3) 0.3953(3) 0.0428(10) Uani 1 1 d . . . . .
H5 H 0.664640 0.519772 0.429443 0.051 Uiso 1 1 calc R U . . .
C6 C 0.5547(4) 0.5897(3) 0.3330(3) 0.0391(9) Uani 1 1 d . . . . .
C7 C 0.6305(4) 0.6610(3) 0.3200(3) 0.0429(10) Uani 1 1 d . . . . .
H7A H 0.702564 0.635013 0.331263 0.052 Uiso 1 1 calc R U . . .
H7B H 0.634180 0.708788 0.365380 0.052 Uiso 1 1 calc R U . . .
C8 C 0.0973(4) 0.6335(3) 0.1113(3) 0.0433(11) Uani 1 1 d . . . . .
C9 C 0.0303(4) 0.7190(3) 0.0969(4) 0.0527(13) Uani 1 1 d . . . . .
H9A H 0.001932 0.728285 0.149087 0.063 Uiso 1 1 calc R U . . .
H9B H -0.028766 0.713398 0.041408 0.063 Uiso 1 1 calc R U . . .
H9C H 0.074922 0.769849 0.091117 0.063 Uiso 1 1 calc R U . . .
C10 C 0.0278(4) 0.5527(3) 0.1199(4) 0.0530(13) Uani 1 1 d . . . . .
H10A H 0.069739 0.497953 0.124284 0.064 Uiso 1 1 calc R U . . .
H10B H -0.034049 0.549675 0.066355 0.064 Uiso 1 1 calc R U . . .
H10C H 0.003682 0.559239 0.174714 0.064 Uiso 1 1 calc R U . . .
C11 C 0.1358(4) 0.6205(3) 0.0263(3) 0.0494(12) Uani 1 1 d . . . . .
H11A H 0.177569 0.672424 0.018107 0.059 Uiso 1 1 calc R U . . .
H11B H 0.074235 0.613705 -0.027097 0.059 Uiso 1 1 calc R U . . .
H11C H 0.180265 0.566908 0.033548 0.059 Uiso 1 1 calc R U . . .
C12 C 0.1755(4) 0.6831(3) 0.3157(3) 0.0455(11) Uani 1 1 d . . . . .
C13 C 0.0745(5) 0.6377(4) 0.3256(4) 0.0551(13) Uani 1 1 d . . . . .
H13A H 0.082007 0.572901 0.322131 0.066 Uiso 1 1 calc R U . . .
H13B H 0.013100 0.657525 0.276637 0.066 Uiso 1 1 calc R U . . .
H13C H 0.063656 0.653481 0.384516 0.066 Uiso 1 1 calc R U . . .
C14 C 0.2671(5) 0.6573(3) 0.4013(3) 0.0501(12) Uani 1 1 d . . . . .
H14A H 0.334953 0.679713 0.394664 0.060 Uiso 1 1 calc R U . . .
H14B H 0.270597 0.592298 0.407503 0.060 Uiso 1 1 calc R U . . .
H14C H 0.253454 0.683613 0.455498 0.060 Uiso 1 1 calc R U . . .
C15 C 0.1615(5) 0.7851(3) 0.3138(4) 0.0525(13) Uani 1 1 d . . . . .
H15A H 0.150753 0.805103 0.371487 0.063 Uiso 1 1 calc R U . . .
H15B H 0.099423 0.801539 0.263681 0.063 Uiso 1 1 calc R U . . .
H15C H 0.225279 0.813536 0.304872 0.063 Uiso 1 1 calc R U . . .
C16 C 0.6344(4) 0.6281(3) 0.1285(4) 0.0486(12) Uani 1 1 d . . . . .
C17 C 0.5789(5) 0.6501(4) 0.0299(4) 0.0576(14) Uani 1 1 d . . . . .
H17A H 0.601702 0.708995 0.015176 0.069 Uiso 1 1 calc R U . . .
H17B H 0.501630 0.650125 0.020574 0.069 Uiso 1 1 calc R U . . .
H17C H 0.597416 0.605249 -0.009665 0.069 Uiso 1 1 calc R U . . .
C18 C 0.5990(5) 0.5332(3) 0.1487(4) 0.0520(12) Uani 1 1 d . . . . .
H18A H 0.614184 0.490671 0.105324 0.062 Uiso 1 1 calc R U . . .
H18B H 0.522381 0.533267 0.142697 0.062 Uiso 1 1 calc R U . . .
H18C H 0.637969 0.515729 0.210674 0.062 Uiso 1 1 calc R U . . .
C19 C 0.7554(5) 0.6233(4) 0.1437(5) 0.0632(16) Uani 1 1 d . . . . .
H19A H 0.781331 0.681000 0.128709 0.076 Uiso 1 1 calc R U . . .
H19B H 0.771900 0.577045 0.104592 0.076 Uiso 1 1 calc R U . . .
H19C H 0.790135 0.608972 0.207515 0.076 Uiso 1 1 calc R U . . .
C20 C 0.6747(4) 0.8148(3) 0.2190(4) 0.0486(12) Uani 1 1 d . . . . .
C21 C 0.6234(4) 0.8853(3) 0.2651(4) 0.0521(12) Uani 1 1 d . . . . .
H21A H 0.550148 0.896118 0.228267 0.063 Uiso 1 1 calc R U . . .
H21B H 0.664227 0.940797 0.271159 0.063 Uiso 1 1 calc R U . . .
H21C H 0.622745 0.864213 0.325535 0.063 Uiso 1 1 calc R U . . .
C22 C 0.6733(5) 0.8507(4) 0.1252(4) 0.0613(15) Uani 1 1 d . . . . .
H22A H 0.599482 0.856131 0.087609 0.074 Uiso 1 1 calc R U . . .
H22B H 0.711899 0.809568 0.096051 0.074 Uiso 1 1 calc R U . . .
H22C H 0.707600 0.909294 0.131818 0.074 Uiso 1 1 calc R U . . .
C23 C 0.7898(4) 0.8001(4) 0.2793(5) 0.0638(16) Uani 1 1 d . . . . .
H23A H 0.788202 0.781982 0.340411 0.077 Uiso 1 1 calc R U . . .
H23B H 0.830332 0.855542 0.283150 0.077 Uiso 1 1 calc R U . . .
H23C H 0.823893 0.753255 0.252620 0.077 Uiso 1 1 calc R U . . .

loop_
_atom_site_aniso_label
_atom_site_aniso_U_11
_atom_site_aniso_U_22
_atom_site_aniso_U_33
_atom_site_aniso_U_23
_atom_site_aniso_U_13
_atom_site_aniso_U_12
I1 0.0475(2) 0.04422(19) 0.0473(2) 0.00865(12) 0.01144(15) 0.00568(12)
Mo1 0.0364(2) 0.0358(2) 0.0360(2) 0.00119(14) 0.00856(16) -0.00031(14)
Cl1 0.0541(8) 0.0542(7) 0.0512(7) -0.0037(5) 0.0145(6) -0.0065(5)
P1 0.0373(6) 0.0360(6) 0.0343(6) 0.0002(4) 0.0077(5) 0.0004(4)
P2 0.0385(6) 0.0377(6) 0.0400(6) 0.0012(4) 0.0114(5) -0.0008(4)
O1 0.0266(17) 0.081(3) 0.072(3) 0.045(2) 0.0139(16) 0.0089(16)
N1 0.037(2) 0.0371(19) 0.039(2) 0.0013(15) 0.0109(16) -0.0004(14)
C1 0.041(2) 0.036(2) 0.039(2) 0.0004(17) 0.0095(19) -0.0016(17)
C2 0.035(2) 0.039(2) 0.039(2) -0.0039(17) 0.0125(18) -0.0004(16)
C3 0.046(3) 0.036(2) 0.041(2) 0.0026(18) 0.012(2) -0.0005(18)
C4 0.048(3) 0.041(2) 0.036(2) 0.0049(18) 0.009(2) 0.0013(19)
C5 0.043(3) 0.041(2) 0.041(3) 0.0014(18) 0.006(2) 0.0013(18)
C6 0.037(2) 0.043(2) 0.036(2) 0.0008(17) 0.0076(18) -0.0005(18)
C7 0.040(3) 0.045(3) 0.041(3) 0.0054(19) 0.007(2) -0.0014(18)
C8 0.037(2) 0.040(2) 0.046(3) 0.0008(18) -0.001(2) -0.0033(17)
C9 0.044(3) 0.044(3) 0.062(3) 0.004(2) 0.000(2) 0.003(2)
C10 0.040(3) 0.048(3) 0.065(3) 0.001(2) 0.004(2) -0.004(2)
C11 0.056(3) 0.047(3) 0.038(3) 0.002(2) 0.001(2) -0.007(2)
C12 0.052(3) 0.047(3) 0.041(3) 0.003(2) 0.018(2) 0.003(2)
C13 0.052(3) 0.058(3) 0.061(4) 0.002(2) 0.026(3) 0.003(2)
C14 0.063(3) 0.053(3) 0.036(3) 0.002(2) 0.015(2) 0.005(2)
C15 0.065(4) 0.050(3) 0.040(3) -0.004(2) 0.011(2) 0.011(2)
C16 0.052(3) 0.043(3) 0.058(3) 0.002(2) 0.026(3) 0.004(2)
C17 0.085(4) 0.047(3) 0.050(3) -0.002(2) 0.035(3) 0.001(3)
C18 0.064(3) 0.038(3) 0.056(3) -0.002(2) 0.020(3) 0.002(2)
C19 0.057(4) 0.056(3) 0.087(5) 0.004(3) 0.038(3) 0.010(3)
C20 0.049(3) 0.038(2) 0.060(3) 0.001(2) 0.016(2) -0.007(2)
C21 0.052(3) 0.043(3) 0.060(3) -0.006(2) 0.014(3) -0.006(2)
C22 0.068(4) 0.053(3) 0.068(4) 0.009(3) 0.028(3) -0.009(3)
C23 0.045(3) 0.055(3) 0.087(5) 0.007(3) 0.011(3) -0.008(2)

loop_
_atom_type_symbol
_atom_type_description
_atom_type_scat_dispersion_real
_atom_type_scat_dispersion_imag
_atom_type_scat_source
C C 0.0033 0.0016
;
International Tables for Crystallography
(Vol. C, Tables 4.2.6.8 and 6.1.1.4)
;
H H 0.0000 0.0000
;
International Tables for Crystallography
(Vol. C, Table 6.1.1.4)
;
Cl Cl 0.1484 0.1585
;
International Tables for Crystallography
(Vol. C, Tables 4.2.6.8 and 6.1.1.4)
;
I I -0.4742 1.8119
;
International Tables for Crystallography
(Vol. C, Tables 4.2.6.8 and 6.1.1.4)
;
Mo Mo -1.6832 0.6857
;
International Tables for Crystallography
(Vol. C, Tables 4.2.6.8 and 6.1.1.4)
;
N N 0.0061 0.0033
;
International Tables for Crystallography
(Vol. C, Tables 4.2.6.8 and 6.1.1.4)
;
O O 0.0106 0.0060
;
International Tables for Crystallography
(Vol. C, Tables 4.2.6.8 and 6.1.1.4)
;
P P 0.1023 0.0942
;
International Tables for Crystallography
(Vol. C, Tables 4.2.6.8 and 6.1.1.4)
;

loop_
_geom_angle_atom_site_label_1
_geom_angle_atom_site_label_2
_geom_angle_atom_site_label_3
_geom_angle
_geom_angle_site_symmetry_1
_geom_angle_site_symmetry_3
_geom_angle_publ_flag
O1 Mo1 N1 88.58(14) . . ?
O1 Mo1 Cl1 172.63(11) . . ?
N1 Mo1 Cl1 84.18(10) . . ?
O1 Mo1 P2 93.27(11) . . ?
N1 Mo1 P2 78.91(10) . . ?
Cl1 Mo1 P2 86.73(4) . . ?
O1 Mo1 P1 86.60(11) . . ?
N1 Mo1 P1 79.32(10) . . ?
Cl1 Mo1 P1 90.67(4) . . ?
P2 Mo1 P1 158.23(4) . . ?
O1 Mo1 I1 96.16(10) . . ?
N1 Mo1 I1 174.89(10) . . ?
Cl1 Mo1 I1 91.12(3) . . ?
P2 Mo1 I1 98.85(3) . . ?
P1 Mo1 I1 102.81(3) . . ?
C1 P1 C12 104.6(2) . . ?
C1 P1 C8 103.2(2) . . ?
C12 P1 C8 110.5(2) . . ?
C1 P1 Mo1 92.93(15) . . ?
C12 P1 Mo1 121.46(17) . . ?
C8 P1 Mo1 119.08(17) . . ?
C7 P2 C16 106.0(2) . . ?
C7 P2 C20 102.7(2) . . ?
C16 P2 C20 110.0(2) . . ?
C7 P2 Mo1 95.47(16) . . ?
C16 P2 Mo1 112.48(18) . . ?
C20 P2 Mo1 126.39(17) . . ?
C2 N1 C6 118.6(4) . . ?
C2 N1 Mo1 120.2(3) . . ?
C6 N1 Mo1 121.2(3) . . ?
C2 C1 P1 113.0(3) . . ?
C2 C1 H1A 109.0 . . ?
P1 C1 H1A 109.0 . . ?
C2 C1 H1B 109.0 . . ?
P1 C1 H1B 109.0 . . ?
H1A C1 H1B 107.8 . . ?
N1 C2 C3 122.0(4) . . ?
N1 C2 C1 118.6(4) . . ?
C3 C2 C1 119.5(4) . . ?
C4 C3 C2 119.2(4) . . ?
C4 C3 H3 120.4 . . ?
C2 C3 H3 120.4 . . ?
C5 C4 C3 119.4(4) . . ?
C5 C4 H4 120.3 . . ?
C3 C4 H4 120.3 . . ?
C4 C5 C6 119.3(4) . . ?
C4 C5 H5 120.3 . . ?
C6 C5 H5 120.3 . . ?
N1 C6 C5 121.5(4) . . ?
N1 C6 C7 118.9(4) . . ?
C5 C6 C7 119.6(4) . . ?
C6 C7 P2 112.7(3) . . ?
C6 C7 H7A 109.0 . . ?
P2 C7 H7A 109.0 . . ?
C6 C7 H7B 109.0 . . ?
P2 C7 H7B 109.0 . . ?
H7A C7 H7B 107.8 . . ?
C11 C8 C9 107.2(4) . . ?
C11 C8 C10 108.3(4) . . ?
C9 C8 C10 110.0(4) . . ?
C11 C8 P1 108.5(3) . . ?
C9 C8 P1 109.3(3) . . ?
C10 C8 P1 113.4(3) . . ?
C8 C9 H9A 109.5 . . ?
C8 C9 H9B 109.5 . . ?
H9A C9 H9B 109.5 . . ?
C8 C9 H9C 109.5 . . ?
H9A C9 H9C 109.5 . . ?
H9B C9 H9C 109.5 . . ?
C8 C10 H10A 109.5 . . ?
C8 C10 H10B 109.5 . . ?
H10A C10 H10B 109.5 . . ?
C8 C10 H10C 109.5 . . ?
H10A C10 H10C 109.5 . . ?
H10B C10 H10C 109.5 . . ?
C8 C11 H11A 109.5 . . ?
C8 C11 H11B 109.5 . . ?
H11A C11 H11B 109.5 . . ?
C8 C11 H11C 109.5 . . ?
H11A C11 H11C 109.5 . . ?
H11B C11 H11C 109.5 . . ?
C13 C12 C15 110.0(4) . . ?
C13 C12 C14 106.7(4) . . ?
C15 C12 C14 108.8(4) . . ?
C13 C12 P1 114.9(4) . . ?
C15 C12 P1 108.7(3) . . ?
C14 C12 P1 107.4(3) . . ?
C12 C13 H13A 109.5 . . ?
C12 C13 H13B 109.5 . . ?
H13A C13 H13B 109.5 . . ?
C12 C13 H13C 109.5 . . ?
H13A C13 H13C 109.5 . . ?
H13B C13 H13C 109.5 . . ?
C12 C14 H14A 109.5 . . ?
C12 C14 H14B 109.5 . . ?
H14A C14 H14B 109.5 . . ?
C12 C14 H14C 109.5 . . ?
H14A C14 H14C 109.5 . . ?
H14B C14 H14C 109.5 . . ?
C12 C15 H15A 109.5 . . ?
C12 C15 H15B 109.5 . . ?
H15A C15 H15B 109.5 . . ?
C12 C15 H15C 109.5 . . ?
H15A C15 H15C 109.5 . . ?
H15B C15 H15C 109.5 . . ?
C17 C16 C19 110.4(5) . . ?
C17 C16 C18 108.1(5) . . ?
C19 C16 C18 106.2(4) . . ?
C17 C16 P2 109.2(4) . . ?
C19 C16 P2 114.4(4) . . ?
C18 C16 P2 108.3(4) . . ?
C16 C17 H17A 109.5 . . ?
C16 C17 H17B 109.5 . . ?
H17A C17 H17B 109.5 . . ?
C16 C17 H17C 109.5 . . ?
H17A C17 H17C 109.5 . . ?
H17B C17 H17C 109.5 . . ?
C16 C18 H18A 109.5 . . ?
C16 C18 H18B 109.5 . . ?
H18A C18 H18B 109.5 . . ?
C16 C18 H18C 109.5 . . ?
H18A C18 H18C 109.5 . . ?
H18B C18 H18C 109.5 . . ?
C16 C19 H19A 109.5 . . ?
C16 C19 H19B 109.5 . . ?
H19A C19 H19B 109.5 . . ?
C16 C19 H19C 109.5 . . ?
H19A C19 H19C 109.5 . . ?
H19B C19 H19C 109.5 . . ?
C21 C20 C22 107.4(5) . . ?
C21 C20 C23 107.7(5) . . ?
C22 C20 C23 111.5(5) . . ?
C21 C20 P2 108.0(4) . . ?
C22 C20 P2 109.3(4) . . ?
C23 C20 P2 112.8(4) . . ?
C20 C21 H21A 109.5 . . ?
C20 C21 H21B 109.5 . . ?
H21A C21 H21B 109.5 . . ?
C20 C21 H21C 109.5 . . ?
H21A C21 H21C 109.5 . . ?
H21B C21 H21C 109.5 . . ?
C20 C22 H22A 109.5 . . ?
C20 C22 H22B 109.5 . . ?
H22A C22 H22B 109.5 . . ?
C20 C22 H22C 109.5 . . ?
H22A C22 H22C 109.5 . . ?
H22B C22 H22C 109.5 . . ?
C20 C23 H23A 109.5 . . ?
C20 C23 H23B 109.5 . . ?
H23A C23 H23B 109.5 . . ?
C20 C23 H23C 109.5 . . ?
H23A C23 H23C 109.5 . . ?
H23B C23 H23C 109.5 . . ?

loop_
_geom_bond_atom_site_label_1
_geom_bond_atom_site_label_2
_geom_bond_distance
_geom_bond_site_symmetry_2
_geom_bond_publ_flag
I1 Mo1 2.8247(5) . ?
Mo1 O1 1.870(5) . ?
Mo1 N1 2.190(4) . ?
Mo1 Cl1 2.4549(14) . ?
Mo1 P2 2.5272(13) . ?
Mo1 P1 2.5619(13) . ?
P1 C1 1.851(4) . ?
P1 C12 1.884(5) . ?
P1 C8 1.890(5) . ?
P2 C7 1.848(5) . ?
P2 C16 1.895(5) . ?
P2 C20 1.897(5) . ?
N1 C2 1.358(6) . ?
N1 C6 1.359(6) . ?
C1 C2 1.520(6) . ?
C1 H1A 0.9900 . ?
C1 H1B 0.9900 . ?
C2 C3 1.384(6) . ?
C3 C4 1.381(7) . ?
C3 H3 0.9500 . ?
C4 C5 1.380(7) . ?
C4 H4 0.9500 . ?
C5 C6 1.390(6) . ?
C5 H5 0.9500 . ?
C6 C7 1.509(6) . ?
C7 H7A 0.9900 . ?
C7 H7B 0.9900 . ?
C8 C11 1.533(8) . ?
C8 C9 1.535(7) . ?
C8 C10 1.543(7) . ?
C9 H9A 0.9800 . ?
C9 H9B 0.9800 . ?
C9 H9C 0.9800 . ?
C10 H10A 0.9800 . ?
C10 H10B 0.9800 . ?
C10 H10C 0.9800 . ?
C11 H11A 0.9800 . ?
C11 H11B 0.9800 . ?
C11 H11C 0.9800 . ?
C12 C13 1.533(7) . ?
C12 C15 1.541(7) . ?
C12 C14 1.558(7) . ?
C13 H13A 0.9800 . ?
C13 H13B 0.9800 . ?
C13 H13C 0.9800 . ?
C14 H14A 0.9800 . ?
C14 H14B 0.9800 . ?
C14 H14C 0.9800 . ?
C15 H15A 0.9800 . ?
C15 H15B 0.9800 . ?
C15 H15C 0.9800 . ?
C16 C17 1.518(8) . ?
C16 C19 1.535(8) . ?
C16 C18 1.555(7) . ?
C17 H17A 0.9800 . ?
C17 H17B 0.9800 . ?
C17 H17C 0.9800 . ?
C18 H18A 0.9800 . ?
C18 H18B 0.9800 . ?
C18 H18C 0.9800 . ?
C19 H19A 0.9800 . ?
C19 H19B 0.9800 . ?
C19 H19C 0.9800 . ?
C20 C21 1.528(7) . ?
C20 C22 1.529(8) . ?
C20 C23 1.547(8) . ?
C21 H21A 0.9800 . ?
C21 H21B 0.9800 . ?
C21 H21C 0.9800 . ?
C22 H22A 0.9800 . ?
C22 H22B 0.9800 . ?
C22 H22C 0.9800 . ?
C23 H23A 0.9800 . ?
C23 H23B 0.9800 . ?
C23 H23C 0.9800 . ?

loop_
_geom_torsion_atom_site_label_1
_geom_torsion_atom_site_label_2
_geom_torsion_atom_site_label_3
_geom_torsion_atom_site_label_4
_geom_torsion
_geom_torsion_site_symmetry_1
_geom_torsion_site_symmetry_2
_geom_torsion_site_symmetry_3
_geom_torsion_site_symmetry_4
_geom_torsion_publ_flag
C12 P1 C1 C2 -83.8(4) . . . . ?
C8 P1 C1 C2 160.6(3) . . . . ?
Mo1 P1 C1 C2 39.8(3) . . . . ?
C6 N1 C2 C3 1.7(6) . . . . ?
Mo1 N1 C2 C3 -179.2(3) . . . . ?
C6 N1 C2 C1 -177.8(4) . . . . ?
Mo1 N1 C2 C1 1.3(5) . . . . ?
P1 C1 C2 N1 -33.1(5) . . . . ?
P1 C1 C2 C3 147.4(4) . . . . ?
N1 C2 C3 C4 -1.0(7) . . . . ?
C1 C2 C3 C4 178.5(4) . . . . ?
C2 C3 C4 C5 0.2(7) . . . . ?
C3 C4 C5 C6 0.0(7) . . . . ?
C2 N1 C6 C5 -1.5(7) . . . . ?
Mo1 N1 C6 C5 179.4(3) . . . . ?
C2 N1 C6 C7 179.4(4) . . . . ?
Mo1 N1 C6 C7 0.3(6) . . . . ?
C4 C5 C6 N1 0.7(7) . . . . ?
C4 C5 C6 C7 179.8(5) . . . . ?
N1 C6 C7 P2 -28.7(6) . . . . ?
C5 C6 C7 P2 152.2(4) . . . . ?
C16 P2 C7 C6 -79.4(4) . . . . ?
C20 P2 C7 C6 165.1(4) . . . . ?
Mo1 P2 C7 C6 35.9(4) . . . . ?
C1 P1 C8 C11 -77.9(3) . . . . ?
C12 P1 C8 C11 170.8(3) . . . . ?
Mo1 P1 C8 C11 23.1(4) . . . . ?
C1 P1 C8 C9 165.6(4) . . . . ?
C12 P1 C8 C9 54.2(4) . . . . ?
Mo1 P1 C8 C9 -93.4(4) . . . . ?
C1 P1 C8 C10 42.4(4) . . . . ?
C12 P1 C8 C10 -68.9(4) . . . . ?
Mo1 P1 C8 C10 143.4(3) . . . . ?
C1 P1 C12 C13 -71.6(4) . . . . ?
C8 P1 C12 C13 38.9(4) . . . . ?
Mo1 P1 C12 C13 -174.3(3) . . . . ?
C1 P1 C12 C15 164.7(4) . . . . ?
C8 P1 C12 C15 -84.9(4) . . . . ?
Mo1 P1 C12 C15 61.9(4) . . . . ?
C1 P1 C12 C14 47.0(4) . . . . ?
C8 P1 C12 C14 157.5(3) . . . . ?
Mo1 P1 C12 C14 -55.8(4) . . . . ?
C7 P2 C16 C17 164.6(4) . . . . ?
C20 P2 C16 C17 -85.0(4) . . . . ?
Mo1 P2 C16 C17 61.6(4) . . . . ?
C7 P2 C16 C19 -71.1(4) . . . . ?
C20 P2 C16 C19 39.3(5) . . . . ?
Mo1 P2 C16 C19 -174.2(3) . . . . ?
C7 P2 C16 C18 47.1(4) . . . . ?
C20 P2 C16 C18 157.5(4) . . . . ?
Mo1 P2 C16 C18 -55.9(4) . . . . ?
C7 P2 C20 C21 -78.2(4) . . . . ?
C16 P2 C20 C21 169.3(4) . . . . ?
Mo1 P2 C20 C21 28.5(5) . . . . ?
C7 P2 C20 C22 165.2(4) . . . . ?
C16 P2 C20 C22 52.7(5) . . . . ?
Mo1 P2 C20 C22 -88.0(4) . . . . ?
C7 P2 C20 C23 40.6(5) . . . . ?
C16 P2 C20 C23 -71.9(5) . . . . ?
Mo1 P2 C20 C23 147.4(4) . . . . ?
